data_7250873
loop_
_publ_author_name
'Shi, Huatian'
'Liao, Yuluan'
'Li, Lianxiang'
'Sun, Po'
'wei, Xianwen'
'Yu, Weibin'

_publ_section_title
;
 Synergistic ligand--guest engineering for topological and functional
 control in cobalt(ii)-based metal--organic frameworks
;
_journal_issue 42
_journal_name_full CrystEngComm
_journal_page_first 6894
_journal_page_last 6904
_journal_paper_doi 10.1039/D5CE00801H
_journal_volume 27
_journal_year 2025
_chemical_formula_moiety '1.5(C70 H44 Co2 N2 O8), C12 H6, 9[C3H7NO]'
_chemical_formula_sum 'C144 H135 Co3 N12 O21'
_chemical_formula_weight 2546.42
_space_group_crystal_system monoclinic
_space_group_IT_number 15
_space_group_name_Hall '-C 2yc'
_space_group_name_H-M_alt 'C 1 2/c 1'
_atom_sites_solution_hydrogens geom
_audit_creation_date 2023-07-31
_audit_creation_method
;
Olex2 1.5
(compiled 2023.03.06 svn.rbb2c1857 for OlexSys, GUI svn.r6748)
;
_audit_update_record
;
2025-07-24 deposited with the CCDC.	2025-09-17 downloaded from the CCDC.
;
_cell_angle_alpha 90
_cell_angle_beta 108.37(3)
_cell_angle_gamma 90
_cell_formula_units_Z 8
_cell_length_a 57.02(3)
_cell_length_b 20.590(8)
_cell_length_c 22.286(13)
_cell_measurement_reflns_used 9687
_cell_measurement_temperature 193.00
_cell_measurement_theta_max 65.18
_cell_measurement_theta_min 2.92
_cell_volume 24831(2)
_computing_cell_refinement 'SAINT V8.38A (Bruker, 2018)'
_computing_data_reduction 'SAINT V8.38A (Bruker, 2018)'
_computing_molecular_graphics 'Olex2 1.5 (Dolomanov et al., 2009)'
_computing_publication_material 'Olex2 1.5 (Dolomanov et al., 2009)'
_computing_structure_refinement 'SHELXL 2018/3 (Sheldrick, 2015)'
_computing_structure_solution 'SHELXT 2014/5 (Sheldrick, 2014)'
_diffrn_ambient_temperature 193.00
_diffrn_measured_fraction_theta_full 0.972
_diffrn_measured_fraction_theta_max 0.972
_diffrn_measurement_device_type 'Bruker APEX-II CCD'
_diffrn_measurement_method '\f and \w scans'
_diffrn_radiation_type CuK\a
_diffrn_radiation_wavelength 1.54184
_diffrn_reflns_av_R_equivalents 0.1786
_diffrn_reflns_av_unetI/netI 0.1183
_diffrn_reflns_Laue_measured_fraction_full 0.972
_diffrn_reflns_Laue_measured_fraction_max 0.972
_diffrn_reflns_limit_h_max 67
_diffrn_reflns_limit_h_min -67
_diffrn_reflns_limit_k_max 24
_diffrn_reflns_limit_k_min -24
_diffrn_reflns_limit_l_max 26
_diffrn_reflns_limit_l_min -26
_diffrn_reflns_number 110362
_diffrn_reflns_point_group_measured_fraction_full 0.972
_diffrn_reflns_point_group_measured_fraction_max 0.972
_diffrn_reflns_theta_full 65.088
_diffrn_reflns_theta_max 65.088
_diffrn_reflns_theta_min 3.267
_diffrn_source_current 1.1
_diffrn_source_power 0.05500000000000001
_diffrn_source_voltage 50.0
_diffrn_standards_number 0
_exptl_absorpt_coefficient_mu 3.727
_exptl_absorpt_correction_T_max 0.7526
_exptl_absorpt_correction_T_min 0.5422
_exptl_absorpt_correction_type multi-scan
_exptl_absorpt_process_details
;
SADABS-2016/2 (Bruker,2016/2) was used for absorption correction.
wR2(int) was 0.1341 before and 0.0866 after correction.
The Ratio of minimum to maximum transmission is 0.7204.
The \l/2 correction factor is Not present.
;
_exptl_crystal_colour brown
_exptl_crystal_colour_primary brown
_exptl_crystal_density_diffrn 1.362
_exptl_crystal_description block
_exptl_crystal_F_000 10656
_exptl_crystal_size_max 0.24
_exptl_crystal_size_mid 0.22
_exptl_crystal_size_min 0.2
_refine_diff_density_max 1.088
_refine_diff_density_min -0.946
_refine_diff_density_rms 0.107
_refine_ls_extinction_method none
_refine_ls_goodness_of_fit_ref 1.093
_refine_ls_hydrogen_treatment constr
_refine_ls_matrix_type full
_refine_ls_number_parameters 1084
_refine_ls_number_reflns 20579
_refine_ls_number_restraints 1342
_refine_ls_restrained_S_all 1.088
_refine_ls_R_factor_all 0.1946
_refine_ls_R_factor_gt 0.1384
_refine_ls_shift/su_max 0.008
_refine_ls_shift/su_mean 0.000
_refine_ls_structure_factor_coef Fsqd
_refine_ls_weighting_details 'w=1/[\s^2^(Fo^2^)+(0.0100P)^2^+530.0000P] where P=(Fo^2^+2Fc^2^)/3'
_refine_ls_weighting_scheme calc
_refine_ls_wR_factor_gt 0.2713
_refine_ls_wR_factor_ref 0.2967
_reflns_Friedel_coverage 0.000
_reflns_number_gt 11763
_reflns_number_total 20579
_reflns_threshold_expression 'I > 2\s(I)'
_cod_data_source_file d5ce00801h2.cif
_cod_data_source_block Coronene@T-MOF-2
_cod_depositor_comments 'Adding full bibliography for 7250870--7250873.cif.'
_cod_original_cell_volume 24833(23)
_cod_database_code 7250873
_shelx_shelxl_version_number 2018/3
_shelx_space_group_comment
;
The symmetry employed for this shelxl refinement is uniquely defined
by the following loop, which should always be used as a source of
symmetry information in preference to the above space-group names.
They are only intended as comments.
;
_shelx_estimated_absorpt_t_max 0.523
_shelx_estimated_absorpt_t_min 0.468
_olex2_refinement_description
;
1. Fixed Uiso
 At 1.2 times of:
  All C(H) groups
2. Restrained distances
 C7-C13 = C29-C13_$1 = C29-C53 = C105-C111_$1 = C105_$1-C111 = C29-C53 =
 C29_$1-C13 = C7-C13
 1.39 with sigma of 0.01
 C7_$1-C105
 2.39 with sigma of 0.01
 C111_$1-C53
 2.39 with sigma of 0.01
 C53-C13_$1
 2.39 with sigma of 0.01
 C29-C7_$1
 2.39 with sigma of 0.01
 C105-C29
 2.39 with sigma of 0.01
 C53_$1-C13
 2.39 with sigma of 0.01
 C29_$1-C7
 2.39 with sigma of 0.01
 C13-C111
 2.39 with sigma of 0.01
 C7-C105_$1
 2.39 with sigma of 0.01
 C111-C53_$1
 2.39 with sigma of 0.01
 C95-C43
 1.24 with sigma of 0.02
3. Rigid bond restraints
 All non-hydrogen atoms
 with sigma for 1-2 distances of 0.01 and sigma for 1-3 distances of 0.01
4. Uiso/Uaniso restraints and constraints
All non-hydrogen atoms have similar U: within 2A with sigma of 0.01 and sigma
for terminal atoms of 0.02 within 2A
Uanis(C53) \\sim Ueq, Uanis(C13) \\sim Ueq, Uanis(C7) \\sim Ueq, Uanis(C111)
\\sim Ueq, Uanis(C113) \\sim Ueq, Uanis(C55) \\sim Ueq, Uanis(C57) \\sim Ueq,
Uanis(C105) \\sim Ueq, Uanis(C109) \\sim Ueq, Uanis(C27) \\sim Ueq, Uanis(C107)
\\sim Ueq, Uanis(C29) \\sim Ueq, : with sigma of 0.005 and sigma for terminal
atoms of 0.01
5.a Aromatic/amide H refined with riding coordinates:
 C50(H50), C60(H60), C84(H84), C96(H96), C14(H14), C52(H52), C48(H48),
 C18(H18), C1(H1), C46(H46), C74(H74), C94(H94), C58(H58), C15(H15), C70(H70),
 C82(H82), C26(H26), C59(H59), C64(H64), C36(H36), C12(H12), C78(H78), C22(H22),
  C31(H31), C37(H37), C100(H100), C61(H61), C33(H33), C71(H71), C88(H88),
 C108(H108), C110(H110), C112(H112), C114(H114), C116(H116), C117(H117),
 C63(H63), C17(H17), C106(H106), C75(H75), C79(H79), C35(H35), C9(H9), C19(H19),
  C39(H39), C5(H5), C81(H81), C83(H83), C21(H21), C85(H85), C43(H43), C11(H11),
 C89(H89), C45(H45), C23(H23), C93(H93), C47(H47), C95(H95), C3(H3), C97(H97),
 C49(H49), C99(H99), C101(H101), C51(H51), C103(H103), C13(H13), C107(H107),
 C27(H27), C113(H113), C57(H57), C115(H115), C29(H29)
5.b Fitted hexagon refined as free rotating group:
 N1(C50,C60,C104,C84,C96), C4(C14,C52,C56,C48,C18), C6(C1,C46,C28,C74,C94),
 N3(C58,C15,C102,C70,C82), C34(C59,C64,C8,C36,C12), C44(C78,C22,C62,C31,C37),
 C80(C100,C61,C92,C33,C71), C65(C17,C106,C30,C75,C79), N2(C49,C99,C25,C101,C51)
5.c Naphthalene refined as free rotating group:
 C105(C53,C107,C27,C109,C55,C111,C7,C113,C57)
;
_smtbx_masks_special_details
;
A solvent mask was calculated and 2938 electrons were 
found in a volume of 10167\%A^3^ in 1 void per unit cell. 
This is consistent with the presence of 
9[C3H7NO] per Asymmetric Unit 
which account for 2880 electrons 
per unit cell.
;
_smtbx_masks_void_probe_radius 1.2
_smtbx_masks_void_truncation_radius 1.2
_olex2_submission_special_instructions 'No special instructions were received'

loop_
_space_group_symop_operation_xyz
'x, y, z'
'-x, y, -z+1/2'
'x+1/2, y+1/2, z'
'-x+1/2, y+1/2, -z+1/2'
'-x, -y, -z'
'x, -y, z-1/2'
'-x+1/2, -y+1/2, -z'
'x+1/2, -y+1/2, z-1/2'

loop_
_atom_site_label
_atom_site_type_symbol
_atom_site_fract_x
_atom_site_fract_y
_atom_site_fract_z
_atom_site_U_iso_or_equiv
_atom_site_adp_type
_atom_site_occupancy
_atom_site_site_symmetry_order
_atom_site_calc_flag
_atom_site_refinement_flags_posn
_atom_site_refinement_flags_adp
_atom_site_refinement_flags_occupancy
_atom_site_disorder_assembly
_atom_site_disorder_group
Co1 Co 0.15970(2) 0.74989(7) 0.66272(5) 0.0236(3) Uani 1 1 d . U . . .
Co3 Co 0.27533(2) 0.74549(6) 0.52105(5) 0.0235(3) Uani 1 1 d . U . . .
Co2 Co 0.10837(2) 0.75122(7) 0.62102(5) 0.0236(3) Uani 1 1 d . U . . .
O1 O 0.23132(10) 0.8328(3) 0.5365(3) 0.0353(13) Uani 1 1 d . U . . .
O4 O 0.27272(10) 0.8266(3) 0.5719(3) 0.0349(13) Uani 1 1 d . U . . .
O6 O 0.10840(11) 1.1803(3) 0.1859(3) 0.0432(15) Uani 1 1 d . U . . .
O8 O 0.11626(11) 0.6842(3) 0.5636(3) 0.0458(15) Uani 1 1 d . U . . .
O10 O 0.15736(10) 0.8214(3) 0.5998(2) 0.0333(13) Uani 1 1 d . U . . .
O12 O 0.15778(11) 0.6837(3) 0.5949(3) 0.0427(15) Uani 1 1 d . U . . .
O3 O 0.27680(10) 1.1983(3) 0.9470(2) 0.0312(13) Uani 1 1 d . U . . .
O7 O 0.11328(11) 0.3177(3) 0.1884(3) 0.0474(16) Uani 1 1 d . U . . .
O2 O 0.14920(11) 1.1907(3) 0.2220(3) 0.0442(15) Uani 1 1 d . U . . .
O9 O 0.23560(10) 1.1929(3) 0.9135(3) 0.0378(14) Uani 1 1 d . U . . .
O5 O 0.15466(10) 0.3236(3) 0.2182(3) 0.0395(14) Uani 1 1 d . U . . .
O11 O 0.11597(11) 0.8211(3) 0.5657(3) 0.0419(14) Uani 1 1 d . U . . .
N1 N 0.31262(6) 0.7287(3) 0.5622(2) 0.0332(15) Uani 1 1 d G U . . .
C50 C 0.32171(8) 0.6941(3) 0.6183(2) 0.047(2) Uani 1 1 d G U . . .
H50 H 0.310594 0.674733 0.637097 0.057 Uiso 1 1 calc R U . . .
C60 C 0.34706(9) 0.6878(4) 0.6470(2) 0.062(2) Uani 1 1 d G U . . .
H60 H 0.353268 0.664167 0.685351 0.075 Uiso 1 1 calc R U . . .
C104 C 0.36332(6) 0.7162(4) 0.6195(3) 0.056(2) Uani 1 1 d G U . . .
C84 C 0.35423(8) 0.7508(3) 0.5634(3) 0.050(2) Uani 1 1 d G U . . .
H84 H 0.365339 0.770159 0.544673 0.060 Uiso 1 1 calc R U . . .
C96 C 0.32888(8) 0.7571(3) 0.5348(2) 0.047(2) Uani 1 1 d G U . . .
H96 H 0.322665 0.780727 0.496418 0.056 Uiso 1 1 calc R U . . .
C4 C 0.13620(9) 0.8931(2) 0.5179(2) 0.0283(16) Uani 1 1 d G U . . .
C14 C 0.11423(7) 0.9258(3) 0.4886(2) 0.0318(17) Uani 1 1 d G U . . .
H14 H 0.099931 0.916578 0.500322 0.038 Uiso 1 1 calc R U . . .
C52 C 0.11319(8) 0.9719(3) 0.4423(2) 0.0357(18) Uani 1 1 d G U . . .
H52 H 0.098172 0.994204 0.422336 0.043 Uiso 1 1 calc R U . . .
C56 C 0.13411(9) 0.9853(3) 0.4252(2) 0.0346(17) Uani 1 1 d G U . . .
C48 C 0.15608(8) 0.9526(3) 0.4544(2) 0.0372(18) Uani 1 1 d G U . . .
H48 H 0.170386 0.961816 0.442766 0.045 Uiso 1 1 calc R U . . .
C18 C 0.15713(7) 0.9065(3) 0.5008(2) 0.0350(18) Uani 1 1 d G U . . .
H18 H 0.172145 0.884189 0.520753 0.042 Uiso 1 1 calc R U . . .
C6 C 0.25378(9) 0.9100(3) 0.6124(2) 0.0319(16) Uani 1 1 d G U . . .
C1 C 0.27639(8) 0.9312(3) 0.6528(3) 0.0408(19) Uani 1 1 d G U . . .
H1 H 0.291302 0.912643 0.650268 0.049 Uiso 1 1 calc R U . . .
C46 C 0.27718(7) 0.9795(3) 0.6969(3) 0.042(2) Uani 1 1 d G U . . .
H46 H 0.292634 0.994027 0.724556 0.050 Uiso 1 1 calc R U . . .
C28 C 0.25536(10) 1.0067(3) 0.7006(3) 0.0432(19) Uani 1 1 d G U . . .
C74 C 0.23275(8) 0.9855(3) 0.6602(3) 0.053(2) Uani 1 1 d G U . . .
H74 H 0.217840 1.004057 0.662738 0.064 Uiso 1 1 calc R U . . .
C94 C 0.23196(7) 0.9372(3) 0.6161(3) 0.051(2) Uani 1 1 d G U . . .
H94 H 0.216507 0.922672 0.588450 0.061 Uiso 1 1 calc R U . . .
C10 C 0.25639(14) 1.1781(4) 0.9103(3) 0.0276(15) Uani 1 1 d . U . . .
N3 N 0.19704(6) 0.7587(3) 0.7080(2) 0.0360(16) Uani 1 1 d G U . . .
C58 C 0.20670(8) 0.7359(3) 0.7695(2) 0.051(2) Uani 1 1 d G U . . .
H58 H 0.195929 0.721041 0.791606 0.061 Uiso 1 1 calc R U . . .
C15 C 0.23213(9) 0.7347(4) 0.79884(19) 0.059(2) Uani 1 1 d G U . . .
H15 H 0.238730 0.719023 0.840929 0.071 Uiso 1 1 calc R U . . .
C102 C 0.24789(6) 0.7563(4) 0.7666(2) 0.052(2) Uani 1 1 d G U . . .
C70 C 0.23822(7) 0.7792(3) 0.7050(2) 0.043(2) Uani 1 1 d G U . . .
H70 H 0.248995 0.794037 0.682931 0.051 Uiso 1 1 calc R U . . .
C82 C 0.21280(8) 0.7804(3) 0.67569(18) 0.0330(17) Uani 1 1 d G U . . .
H82 H 0.206194 0.796057 0.633607 0.040 Uiso 1 1 calc R U . . .
C16 C 0.32846(17) 0.6949(6) 0.8500(5) 0.054(2) Uani 1 1 d . U . . .
C20 C 0.12923(17) 1.1677(4) 0.2237(4) 0.0346(17) Uani 1 1 d . U . . .
C24 C 0.13716(17) 0.6647(4) 0.5607(4) 0.0411(18) Uani 1 1 d . U . . .
C26 C 0.29149(15) 0.7429(5) 0.7669(5) 0.051(2) Uani 1 1 d . U . . .
H26 H 0.285641 0.742075 0.721983 0.061 Uiso 1 1 calc R U . . .
C32 C 0.35518(17) 0.6961(6) 0.8816(5) 0.053(2) Uani 1 1 d . U . . .
C34 C 0.25647(9) 1.0541(3) 0.7558(2) 0.0402(18) Uani 1 1 d G U . . .
C59 C 0.23473(7) 1.0658(3) 0.7696(2) 0.043(2) Uani 1 1 d G U . . .
H59 H 0.219710 1.046283 0.744727 0.052 Uiso 1 1 calc R U . . .
C64 C 0.23495(7) 1.1060(3) 0.8199(2) 0.0387(19) Uani 1 1 d G U . . .
H64 H 0.220086 1.113950 0.829382 0.046 Uiso 1 1 calc R U . . .
C8 C 0.25692(9) 1.1345(3) 0.8564(2) 0.0273(15) Uani 1 1 d G U . . .
C36 C 0.27866(7) 1.1228(3) 0.8425(2) 0.0315(17) Uani 1 1 d G U . . .
H36 H 0.293679 1.142262 0.867420 0.038 Uiso 1 1 calc R U . . .
C12 C 0.27844(7) 1.0826(3) 0.7922(2) 0.0341(18) Uani 1 1 d G U . . .
H12 H 0.293304 1.074596 0.782766 0.041 Uiso 1 1 calc R U . . .
C38 C 0.13396(17) 0.3393(5) 0.2218(4) 0.0412(18) Uani 1 1 d . U . . .
C40 C 0.25259(15) 0.8522(4) 0.5697(4) 0.0288(15) Uani 1 1 d . U . . .
C42 C 0.36000(17) 0.7775(6) 0.8077(6) 0.059(2) Uani 1 1 d . U . . .
C44 C 0.13277(10) 1.0327(3) 0.3731(2) 0.0371(17) Uani 1 1 d G U . . .
C78 C 0.15325(8) 1.0703(3) 0.3753(2) 0.0401(19) Uani 1 1 d G U . . .
H78 H 0.168082 1.065974 0.409703 0.048 Uiso 1 1 calc R U . . .
C22 C 0.15204(8) 1.1144(3) 0.3271(3) 0.0408(19) Uani 1 1 d G U . . .
H22 H 0.166040 1.140092 0.328617 0.049 Uiso 1 1 calc R U . . .
C62 C 0.13034(10) 1.1207(3) 0.2768(2) 0.0396(18) Uani 1 1 d G U . . .
C31 C 0.10986(8) 1.0831(3) 0.2746(2) 0.045(2) Uani 1 1 d G U . . .
H31 H 0.095032 1.087408 0.240148 0.054 Uiso 1 1 calc R U . . .
C37 C 0.11107(9) 1.0390(3) 0.3227(3) 0.048(2) Uani 1 1 d G U . . .
H37 H 0.097073 1.013290 0.321233 0.057 Uiso 1 1 calc R U . . .
C54 C 0.47121(17) 0.7822(6) 0.7532(6) 0.063(2) Uani 1 1 d . U . . .
C66 C 0.37012(17) 0.7395(6) 0.8614(5) 0.058(2) Uani 1 1 d . U . . .
C68 C 0.31838(16) 0.7368(5) 0.7984(5) 0.052(2) Uani 1 1 d . U . . .
C72 C 0.39774(18) 0.7389(7) 0.8953(6) 0.071(2) Uani 1 1 d . U . . .
C76 C 0.13645(15) 0.8400(4) 0.5647(4) 0.0311(16) Uani 1 1 d . U . . .
C80 C 0.13608(11) 0.6143(3) 0.5110(3) 0.051(2) Uani 1 1 d G U . . .
C100 C 0.11375(9) 0.5984(3) 0.4659(3) 0.055(2) Uani 1 1 d G U . . .
H100 H 0.098797 0.617007 0.468160 0.066 Uiso 1 1 calc R U . . .
C61 C 0.11328(9) 0.5553(4) 0.4175(3) 0.057(2) Uani 1 1 d G U . . .
H61 H 0.098016 0.544449 0.386740 0.068 Uiso 1 1 calc R U . . .
C92 C 0.13515(11) 0.5281(3) 0.4142(3) 0.054(2) Uani 1 1 d G U . . .
C33 C 0.15749(9) 0.5441(4) 0.4593(3) 0.069(3) Uani 1 1 d G U . . .
H33 H 0.172440 0.525477 0.457065 0.083 Uiso 1 1 calc R U . . .
C71 C 0.15796(9) 0.5872(4) 0.5077(3) 0.067(3) Uani 1 1 d G U . . .
H71 H 0.173222 0.598034 0.538486 0.080 Uiso 1 1 calc R U . . .
C86 C 0.33363(17) 0.7775(6) 0.7750(5) 0.060(2) Uani 1 1 d . U . . .
C88 C 0.31422(19) 0.6500(7) 0.8688(6) 0.070(3) Uani 1 1 d . U . . .
H88 H 0.297006 0.647321 0.847002 0.084 Uiso 1 1 calc R U . . .
C90 C 0.48622(16) 0.7375(6) 0.7337(6) 0.070(3) Uani 1 1 d . U . . .
C98 C 0.41301(19) 0.6993(6) 0.8745(6) 0.065(2) Uani 1 1 d . U . . .
C108 C 0.4036(2) 0.6558(6) 0.8247(6) 0.067(2) Uani 1 1 d . U . . .
H108 H 0.386362 0.654877 0.803056 0.080 Uiso 1 1 calc R U . . .
C110 C 0.3746(2) 0.8185(6) 0.7830(7) 0.077(3) Uani 1 1 d . U . . .
H110 H 0.391954 0.819663 0.803761 0.092 Uiso 1 1 calc R U . . .
C112 C 0.4307(2) 0.8303(7) 0.7385(6) 0.080(3) Uani 1 1 d . U . . .
H112 H 0.413592 0.833442 0.715488 0.096 Uiso 1 1 calc R U . . .
C114 C 0.3652(2) 0.6550(7) 0.9326(6) 0.074(3) Uani 1 1 d . U . . .
H114 H 0.382503 0.656328 0.954232 0.088 Uiso 1 1 calc R U . . .
C116 C 0.40756(18) 0.7371(6) 0.6358(6) 0.066(3) Uani 1 1 d . U . . .
H116 H 0.402778 0.756877 0.595174 0.079 Uiso 1 1 calc R U . . .
C117 C 0.4808(2) 0.8256(7) 0.8033(6) 0.078(3) Uani 1 1 d . U . . .
H117 H 0.497903 0.825251 0.826604 0.094 Uiso 1 1 calc R U . . .
C63 C 0.27501(16) 0.7493(6) 0.7969(5) 0.058(2) Uani 1 1 d . U . . .
H63 H 0.281003 0.749380 0.841846 0.070 Uiso 1 1 calc R U . . .
C2 C 0.43465(17) 0.7370(6) 0.6691(6) 0.068(2) Uani 1 1 d . U . . .
C65 C 0.13460(11) 0.4807(3) 0.3629(3) 0.053(2) Uani 1 1 d G U . . .
C17 C 0.15628(9) 0.4659(3) 0.3499(3) 0.060(2) Uani 1 1 d G U . . .
H17 H 0.171305 0.486785 0.372735 0.072 Uiso 1 1 calc R U . . .
C106 C 0.15599(9) 0.4207(3) 0.3034(3) 0.058(2) Uani 1 1 d G U . . .
H106 H 0.170816 0.410574 0.294461 0.070 Uiso 1 1 calc R U . . .
C30 C 0.13402(11) 0.3902(3) 0.2699(3) 0.047(2) Uani 1 1 d G U . . .
C75 C 0.11233(9) 0.4049(3) 0.2829(3) 0.063(3) Uani 1 1 d G U . . .
H75 H 0.097310 0.384104 0.260005 0.075 Uiso 1 1 calc R U . . .
C79 C 0.11262(9) 0.4502(4) 0.3294(3) 0.066(3) Uani 1 1 d G U . . .
H79 H 0.097798 0.460314 0.338279 0.079 Uiso 1 1 calc R U . . .
C67 C 0.45010(19) 0.6950(7) 0.6542(7) 0.086(3) Uani 1 1 d . U . . .
C69 C 0.43909(19) 0.7018(7) 0.9064(7) 0.077(3) Uani 1 1 d . U . . .
C35 C 0.3242(2) 0.8168(6) 0.7191(6) 0.073(3) Uani 1 1 d . U . . .
H35 H 0.306917 0.818051 0.698012 0.087 Uiso 1 1 calc R U . . .
C9 C 0.39055(18) 0.7162(6) 0.6518(5) 0.065(3) Uani 1 1 d . U . . .
H9 H 0.395483 0.696239 0.692266 0.078 Uiso 1 1 calc R U . . .
C73 C 0.44498(17) 0.7811(6) 0.7202(6) 0.065(2) Uani 1 1 d . U . . .
C19 C 0.4546(2) 0.6593(7) 0.8866(7) 0.083(3) Uani 1 1 d . U . . .
H19 H 0.471947 0.660216 0.907055 0.100 Uiso 1 1 calc R U . . .
C77 C 0.47608(19) 0.6935(7) 0.6850(7) 0.086(3) Uani 1 1 d . U . . .
C39 C 0.4410(2) 0.6484(8) 0.6079(8) 0.115(4) Uani 1 1 d . U . . .
H39 H 0.423651 0.645525 0.588494 0.138 Uiso 1 1 calc R U . . .
C5 C 0.4184(2) 0.6159(7) 0.8071(6) 0.077(3) Uani 1 1 d . U . . .
H5 H 0.411513 0.586175 0.773571 0.093 Uiso 1 1 calc R U . . .
C81 C 0.4655(2) 0.8677(8) 0.8179(7) 0.094(3) Uani 1 1 d . U . . .
H81 H 0.472162 0.896751 0.852209 0.113 Uiso 1 1 calc R U . . .
C41 C 0.4485(2) 0.7434(9) 0.9582(8) 0.102(3) Uani 1 1 d . U . . .
C83 C 0.3651(2) 0.8563(7) 0.7311(7) 0.085(3) Uani 1 1 d . U . . .
H83 H 0.375426 0.885550 0.717983 0.102 Uiso 1 1 calc R U . . .
C21 C 0.4398(2) 0.8710(8) 0.7849(7) 0.095(3) Uani 1 1 d . U . . .
H21 H 0.429613 0.901980 0.796243 0.115 Uiso 1 1 calc R U . . .
C85 C 0.4446(2) 0.6162(7) 0.8375(7) 0.083(3) Uani 1 1 d . U . . .
H85 H 0.455015 0.587396 0.824117 0.099 Uiso 1 1 calc R U . . .
C43 C 0.4929(2) 0.7613(10) 0.9803(8) 0.125(4) Uani 1 1 d D U . . .
H43 H 0.488968 0.777092 0.938247 0.150 Uiso 1 1 calc R U . . .
C87 C 0.4065(2) 0.7818(8) 0.9474(8) 0.098(3) Uani 1 1 d . U . . .
C11 C 0.3246(2) 0.6093(7) 0.9186(6) 0.087(3) Uani 1 1 d . U . . .
H11 H 0.314538 0.578696 0.930865 0.104 Uiso 1 1 calc R U . . .
C89 C 0.3504(2) 0.6119(8) 0.9524(7) 0.091(3) Uani 1 1 d . U . . .
H89 H 0.357367 0.584581 0.987943 0.110 Uiso 1 1 calc R U . . .
C45 C 0.3393(2) 0.8518(7) 0.6962(7) 0.087(3) Uani 1 1 d . U . . .
H45 H 0.332907 0.873533 0.656806 0.104 Uiso 1 1 calc R U . . .
C91 C 0.4327(3) 0.7843(9) 0.9807(9) 0.117(3) Uani 1 1 d . U . . .
C23 C 0.4912(2) 0.6509(8) 0.6651(8) 0.107(3) Uani 1 1 d . U . . .
H23 H 0.508680 0.653787 0.682911 0.128 Uiso 1 1 calc R U . . .
C93 C 0.3908(3) 0.8198(9) 0.9693(8) 0.119(4) Uani 1 1 d . U . . .
H93 H 0.373605 0.819597 0.946815 0.142 Uiso 1 1 calc R U . . .
C47 C 0.4814(2) 0.6069(9) 0.6219(9) 0.127(4) Uani 1 1 d . U . . .
H47 H 0.491648 0.574740 0.612466 0.153 Uiso 1 1 calc R U . . .
C95 C 0.4756(2) 0.7448(10) 0.9955(8) 0.123(4) Uani 1 1 d D U . . .
H95 H 0.479482 0.730088 1.037944 0.147 Uiso 1 1 calc R U . . .
C3 C 0.3990(3) 0.8564(10) 1.0207(9) 0.137(4) Uani 1 1 d . U . . .
H3 H 0.387550 0.880155 1.035082 0.164 Uiso 1 1 calc R U . . .
C97 C 0.4413(3) 0.8212(10) 1.0368(9) 0.138(4) Uani 1 1 d . U . . .
H97 H 0.458221 0.819274 1.062067 0.166 Uiso 1 1 calc R U . . .
N2 N 0.57090(8) 0.7569(5) 1.0770(3) 0.071(3) Uani 1 1 d G U . . .
C49 C 0.56167(12) 0.7677(6) 1.0122(3) 0.114(3) Uani 1 1 d G U . . .
H49 H 0.572705 0.773628 0.988429 0.137 Uiso 1 1 calc R U . . .
C99 C 0.53630(14) 0.7700(6) 0.9823(3) 0.128(4) Uani 1 1 d G U . . .
H99 H 0.529993 0.777366 0.938003 0.153 Uiso 1 1 calc R U . . .
C25 C 0.52015(9) 0.7613(7) 1.0171(4) 0.124(3) Uani 1 1 d G U . . .
C101 C 0.52938(12) 0.7505(7) 1.0819(4) 0.139(4) Uani 1 1 d G U . . .
H101 H 0.518344 0.744629 1.105688 0.167 Uiso 1 1 calc R U . . .
C51 C 0.55475(13) 0.7483(6) 1.1118(3) 0.125(4) Uani 1 1 d G U . . .
H51 H 0.561056 0.740892 1.156117 0.150 Uiso 1 1 calc R U . . .
C103 C 0.4246(3) 0.8610(10) 1.0547(10) 0.147(4) Uani 1 1 d . U . . .
H103 H 0.430282 0.890452 1.089008 0.176 Uiso 1 1 calc R U . . .
C13 C 0.49379(14) 0.3711(10) 0.8824(10) 0.232(6) Uani 1 1 d D U . . .
H13 H 0.486539 0.338205 0.852470 0.279 Uiso 1 1 calc R U . . .
C105 C 0.48507(5) 0.5406(5) 1.0223(5) 0.221(5) Uani 1 1 d DG U . . .
C53 C 0.47009(6) 0.5804(5) 1.0451(5) 0.224(5) Uani 1 1 d DG U . . .
C107 C 0.44454(6) 0.5763(5) 1.0195(5) 0.220(5) Uani 1 1 d G U . . .
H107 H 0.434302 0.603487 1.035086 0.264 Uiso 1 1 calc R U . . .
C27 C 0.43396(4) 0.5323(5) 0.9712(5) 0.210(5) Uani 1 1 d G U . . .
H27 H 0.416489 0.529538 0.953744 0.252 Uiso 1 1 calc R U . . .
C109 C 0.44893(4) 0.4925(3) 0.9484(3) 0.211(5) Uani 1 1 d G U . . .
C55 C 0.47449(4) 0.4966(4) 0.9740(3) 0.214(5) Uani 1 1 d G U . . .
C111 C 0.48947(6) 0.4568(5) 0.9512(5) 0.220(5) Uani 1 1 d DG U . . .
C7 C 0.47888(8) 0.4129(5) 0.9029(5) 0.229(5) Uani 1 1 d DG U . . .
C113 C 0.45333(8) 0.4088(5) 0.8774(5) 0.228(5) Uani 1 1 d G U . . .
H113 H 0.446096 0.378758 0.844330 0.273 Uiso 1 1 calc R U . . .
C57 C 0.43835(6) 0.4486(5) 0.9001(5) 0.218(5) Uani 1 1 d G U . . .
H57 H 0.420884 0.445789 0.882655 0.261 Uiso 1 1 calc R U . . .
C115 C 0.4555(2) 0.6067(9) 0.5888(9) 0.133(4) Uani 1 1 d . U . . .
H115 H 0.448703 0.578030 0.554325 0.160 Uiso 1 1 calc R U . . .
C29 C 0.48077(13) 0.6228(11) 1.0944(10) 0.234(6) Uani 1 1 d D U . . .
H29 H 0.470629 0.647651 1.112403 0.281 Uiso 1 1 calc R U . . .

loop_
_atom_site_aniso_label
_atom_site_aniso_U_11
_atom_site_aniso_U_22
_atom_site_aniso_U_33
_atom_site_aniso_U_23
_atom_site_aniso_U_13
_atom_site_aniso_U_12
Co1 0.0206(6) 0.0283(7) 0.0207(6) -0.0013(6) 0.0048(5) 0.0003(6)
Co3 0.0193(6) 0.0302(7) 0.0200(6) 0.0001(6) 0.0045(5) 0.0017(6)
Co2 0.0207(6) 0.0281(7) 0.0197(6) 0.0006(6) 0.0028(5) 0.0003(6)
O1 0.025(3) 0.045(3) 0.033(3) -0.009(3) 0.005(2) -0.006(3)
O4 0.029(3) 0.039(3) 0.034(3) -0.013(3) 0.007(2) 0.000(3)
O6 0.039(3) 0.050(4) 0.035(3) 0.016(3) 0.004(3) 0.001(3)
O8 0.040(3) 0.043(3) 0.056(4) -0.013(3) 0.018(3) 0.005(3)
O10 0.030(3) 0.040(3) 0.025(3) 0.007(2) 0.001(2) -0.002(3)
O12 0.044(3) 0.044(3) 0.040(3) -0.018(3) 0.012(3) 0.000(3)
O3 0.027(3) 0.047(3) 0.022(3) -0.005(2) 0.009(2) 0.002(3)
O7 0.034(3) 0.057(4) 0.049(4) -0.022(3) 0.010(3) -0.001(3)
O2 0.040(3) 0.051(4) 0.046(4) 0.018(3) 0.020(3) 0.002(3)
O9 0.023(3) 0.054(4) 0.032(3) -0.018(3) 0.004(2) -0.004(3)
O5 0.027(3) 0.045(4) 0.047(4) -0.020(3) 0.012(3) -0.006(3)
O11 0.035(3) 0.044(3) 0.043(3) 0.016(3) 0.007(3) -0.004(3)
N1 0.012(3) 0.063(4) 0.026(3) 0.005(3) 0.007(2) 0.001(3)
C50 0.026(4) 0.082(6) 0.028(4) 0.016(4) -0.001(3) -0.003(4)
C60 0.037(4) 0.092(6) 0.052(5) 0.025(5) 0.005(4) 0.000(4)
C104 0.027(3) 0.085(5) 0.057(4) 0.022(4) 0.013(3) 0.003(4)
C84 0.023(3) 0.085(6) 0.046(4) 0.020(4) 0.015(3) 0.009(4)
C96 0.024(3) 0.082(6) 0.034(4) 0.010(4) 0.009(3) 0.009(4)
C4 0.022(3) 0.039(4) 0.017(3) 0.002(3) -0.002(3) -0.003(3)
C14 0.026(3) 0.044(4) 0.020(4) 0.005(3) -0.001(3) -0.004(3)
C52 0.026(4) 0.050(5) 0.021(4) 0.011(3) -0.007(3) -0.005(3)
C56 0.033(4) 0.042(4) 0.022(3) 0.008(3) -0.001(3) -0.011(3)
C48 0.036(4) 0.048(5) 0.029(4) 0.014(3) 0.012(3) -0.003(4)
C18 0.028(4) 0.046(4) 0.026(4) 0.010(3) 0.001(3) 0.002(3)
C6 0.028(3) 0.037(4) 0.028(4) -0.012(3) 0.006(3) -0.006(3)
C1 0.029(4) 0.048(5) 0.041(4) -0.018(4) 0.004(3) -0.003(4)
C46 0.026(4) 0.052(5) 0.040(4) -0.025(4) 0.000(3) -0.001(4)
C28 0.029(4) 0.049(4) 0.050(4) -0.022(3) 0.011(3) -0.002(3)
C74 0.026(4) 0.065(5) 0.062(5) -0.036(4) 0.005(4) -0.006(4)
C94 0.033(4) 0.055(5) 0.055(5) -0.030(4) 0.002(4) -0.002(4)
C10 0.023(3) 0.039(4) 0.017(3) 0.001(3) 0.000(3) 0.003(3)
N3 0.015(3) 0.064(4) 0.027(3) 0.012(3) 0.005(2) -0.002(3)
C58 0.026(3) 0.101(6) 0.022(4) 0.010(4) 0.004(3) -0.006(4)
C15 0.024(4) 0.113(7) 0.032(4) 0.014(4) -0.002(3) 0.000(4)
C102 0.022(3) 0.091(5) 0.035(4) 0.005(4) -0.001(3) -0.003(4)
C70 0.021(3) 0.066(5) 0.036(4) 0.008(4) 0.002(3) -0.005(4)
C82 0.022(3) 0.054(5) 0.019(3) 0.008(3) 0.001(3) 0.002(3)
C16 0.025(3) 0.080(5) 0.051(4) 0.012(4) 0.003(3) 0.003(4)
C20 0.041(4) 0.038(4) 0.024(3) 0.005(3) 0.009(3) -0.004(3)
C24 0.042(4) 0.036(4) 0.044(4) -0.016(3) 0.012(3) -0.004(3)
C26 0.022(3) 0.073(6) 0.053(5) 0.011(4) 0.002(3) -0.005(4)
C32 0.027(3) 0.078(5) 0.048(4) 0.012(4) 0.005(3) 0.006(4)
C34 0.031(4) 0.044(4) 0.044(4) -0.018(3) 0.010(3) -0.002(3)
C59 0.027(4) 0.051(5) 0.048(4) -0.025(4) 0.007(3) -0.009(4)
C64 0.028(4) 0.055(5) 0.032(4) -0.011(3) 0.007(3) -0.003(4)
C8 0.017(3) 0.042(4) 0.016(3) -0.005(3) -0.004(3) 0.003(3)
C36 0.023(3) 0.046(4) 0.020(4) -0.009(3) -0.001(3) 0.000(3)
C12 0.029(4) 0.043(4) 0.028(4) -0.015(3) 0.005(3) -0.003(3)
C38 0.041(4) 0.043(4) 0.041(4) -0.014(3) 0.013(3) 0.001(3)
C40 0.026(3) 0.037(4) 0.023(3) -0.002(3) 0.006(3) -0.001(3)
C42 0.024(3) 0.076(5) 0.078(5) 0.018(4) 0.018(3) 0.003(4)
C44 0.033(4) 0.044(4) 0.031(4) 0.010(3) 0.006(3) -0.002(3)
C78 0.034(4) 0.051(5) 0.026(4) 0.017(3) -0.003(3) -0.001(4)
C22 0.030(4) 0.052(5) 0.037(4) 0.016(4) 0.007(3) 0.000(4)
C62 0.039(4) 0.047(4) 0.030(4) 0.011(3) 0.008(3) -0.001(3)
C31 0.038(4) 0.051(5) 0.041(4) 0.017(4) 0.005(4) -0.005(4)
C37 0.040(4) 0.054(5) 0.042(4) 0.013(4) 0.004(3) -0.009(4)
C54 0.020(4) 0.095(6) 0.072(5) -0.005(4) 0.011(4) 0.002(4)
C66 0.029(3) 0.072(5) 0.068(5) 0.005(4) 0.007(3) 0.005(4)
C68 0.022(3) 0.072(5) 0.055(4) 0.010(4) 0.003(3) -0.001(4)
C72 0.026(4) 0.087(6) 0.086(5) -0.008(4) 0.000(4) 0.002(4)
C76 0.031(3) 0.037(4) 0.024(3) 0.006(3) 0.006(3) -0.005(3)
C80 0.045(4) 0.057(5) 0.047(4) -0.026(4) 0.010(3) -0.001(4)
C100 0.038(4) 0.077(6) 0.045(5) -0.029(4) 0.009(4) 0.001(4)
C61 0.043(4) 0.073(6) 0.046(5) -0.039(4) 0.002(4) -0.003(4)
C92 0.042(4) 0.067(5) 0.048(4) -0.036(4) 0.005(3) -0.002(4)
C33 0.047(4) 0.084(6) 0.062(5) -0.048(5) -0.001(4) 0.014(5)
C71 0.042(4) 0.075(6) 0.065(5) -0.046(4) -0.010(4) 0.007(4)
C86 0.026(3) 0.079(5) 0.073(5) 0.018(4) 0.014(4) 0.004(4)
C88 0.033(4) 0.102(7) 0.069(6) 0.030(5) 0.006(4) 0.000(4)
C90 0.014(4) 0.096(6) 0.093(6) -0.014(5) 0.008(4) -0.001(4)
C98 0.030(4) 0.085(6) 0.074(5) 0.006(4) 0.008(4) 0.006(4)
C108 0.049(5) 0.086(6) 0.065(5) 0.009(4) 0.017(4) 0.008(5)
C110 0.031(4) 0.088(6) 0.112(7) 0.032(5) 0.023(4) 0.008(4)
C112 0.030(4) 0.121(7) 0.086(6) -0.018(5) 0.014(4) 0.012(5)
C114 0.039(5) 0.094(7) 0.075(6) 0.026(5) 0.000(4) 0.008(5)
C116 0.030(4) 0.097(6) 0.067(5) 0.011(5) 0.011(4) 0.003(4)
C117 0.035(4) 0.118(7) 0.074(6) -0.020(5) 0.004(4) 0.006(5)
C63 0.027(4) 0.094(6) 0.044(5) 0.011(5) -0.004(3) -0.007(5)
C2 0.022(3) 0.094(6) 0.084(5) -0.010(4) 0.010(4) 0.001(4)
C65 0.045(4) 0.064(5) 0.048(4) -0.034(4) 0.009(4) -0.007(4)
C17 0.046(4) 0.070(5) 0.060(5) -0.044(4) 0.011(4) -0.010(4)
C106 0.050(4) 0.070(5) 0.058(5) -0.040(4) 0.022(4) -0.008(4)
C30 0.047(4) 0.053(5) 0.039(4) -0.027(3) 0.009(3) -0.005(4)
C75 0.045(4) 0.078(6) 0.060(5) -0.043(4) 0.007(4) -0.003(4)
C79 0.047(4) 0.080(6) 0.064(5) -0.049(4) 0.009(4) 0.000(4)
C67 0.019(4) 0.112(6) 0.123(6) -0.042(5) 0.014(4) -0.009(4)
C69 0.026(4) 0.099(6) 0.100(6) 0.001(4) 0.009(4) 0.011(4)
C35 0.032(4) 0.087(6) 0.097(6) 0.038(5) 0.019(4) 0.011(4)
C9 0.028(4) 0.096(6) 0.062(5) 0.023(5) 0.002(4) 0.003(4)
C73 0.018(3) 0.101(6) 0.075(5) -0.003(4) 0.012(3) 0.009(4)
C19 0.039(5) 0.102(7) 0.106(7) 0.009(5) 0.019(5) 0.013(5)
C77 0.018(4) 0.105(6) 0.127(6) -0.041(5) 0.011(4) -0.009(4)
C39 0.029(5) 0.136(8) 0.168(8) -0.076(6) 0.014(5) -0.013(5)
C5 0.057(5) 0.095(7) 0.078(6) 0.005(5) 0.020(5) 0.012(5)
C81 0.049(5) 0.134(8) 0.092(7) -0.040(6) 0.010(5) 0.002(5)
C41 0.034(4) 0.131(7) 0.120(6) -0.021(5) -0.006(4) 0.001(5)
C83 0.036(4) 0.098(7) 0.125(7) 0.048(5) 0.031(5) 0.011(5)
C21 0.044(5) 0.138(8) 0.101(7) -0.034(6) 0.018(5) 0.008(6)
C85 0.052(5) 0.106(7) 0.098(7) 0.006(5) 0.034(5) 0.013(5)
C43 0.043(5) 0.195(9) 0.120(7) 0.014(8) 0.000(5) -0.004(7)
C87 0.040(4) 0.114(6) 0.123(6) -0.040(5) 0.001(4) 0.000(5)
C11 0.044(5) 0.120(7) 0.091(6) 0.048(5) 0.014(5) -0.001(5)
C89 0.057(5) 0.117(7) 0.087(6) 0.044(6) 0.004(5) 0.007(5)
C45 0.046(5) 0.103(7) 0.115(7) 0.046(6) 0.031(5) 0.009(5)
C91 0.052(4) 0.135(7) 0.136(7) -0.050(5) -0.010(5) 0.000(5)
C23 0.026(4) 0.121(7) 0.165(8) -0.069(6) 0.019(5) -0.014(5)
C93 0.061(6) 0.133(8) 0.143(8) -0.067(6) 0.004(6) 0.003(6)
C47 0.039(5) 0.141(8) 0.190(9) -0.092(7) 0.018(6) -0.012(6)
C95 0.040(4) 0.174(8) 0.133(7) -0.003(7) -0.003(5) -0.007(6)
C3 0.077(6) 0.157(9) 0.152(9) -0.075(7) 0.000(7) 0.004(7)
C97 0.074(6) 0.154(9) 0.154(8) -0.066(7) -0.011(6) -0.001(6)
N2 0.014(3) 0.146(7) 0.048(4) -0.020(5) 0.002(3) -0.001(4)
C49 0.042(5) 0.207(9) 0.075(5) 0.003(7) -0.006(5) -0.005(6)
C99 0.044(5) 0.229(9) 0.089(6) 0.010(7) -0.010(4) -0.008(7)
C25 0.040(4) 0.220(8) 0.097(6) 0.013(7) -0.002(4) 0.001(6)
C101 0.045(5) 0.257(10) 0.108(6) 0.017(8) 0.013(5) 0.007(7)
C51 0.045(5) 0.235(9) 0.088(6) 0.009(7) 0.009(4) 0.004(7)
C103 0.086(7) 0.163(9) 0.159(9) -0.076(7) -0.008(7) 0.001(7)
C13 0.230(7) 0.235(7) 0.233(7) -0.001(4) 0.073(5) 0.001(4)
C105 0.220(6) 0.221(6) 0.221(6) 0.006(4) 0.068(4) -0.002(4)
C53 0.224(6) 0.225(6) 0.224(6) 0.001(4) 0.069(4) -0.003(4)
C107 0.221(6) 0.220(6) 0.219(6) 0.003(4) 0.070(4) -0.001(4)
C27 0.210(6) 0.210(6) 0.209(6) 0.011(4) 0.067(4) -0.006(4)
C109 0.214(6) 0.210(6) 0.209(6) 0.009(4) 0.067(4) -0.004(4)
C55 0.213(6) 0.213(6) 0.214(6) 0.008(4) 0.067(4) -0.005(4)
C111 0.218(6) 0.221(6) 0.220(6) 0.005(4) 0.069(4) -0.004(4)
C7 0.227(6) 0.230(6) 0.229(6) 0.000(4) 0.071(4) 0.000(4)
C113 0.225(6) 0.229(6) 0.227(6) 0.000(4) 0.068(4) -0.001(4)
C57 0.218(6) 0.217(6) 0.216(6) 0.004(4) 0.066(4) -0.003(4)
C115 0.045(5) 0.146(8) 0.192(9) -0.101(7) 0.012(6) -0.012(6)
C29 0.233(7) 0.235(7) 0.232(7) -0.002(4) 0.070(4) -0.004(4)

loop_
_atom_type_symbol
_atom_type_description
_atom_type_scat_dispersion_real
_atom_type_scat_dispersion_imag
_atom_type_scat_source
C C 0.0181 0.0091 'International Tables Vol C Tables 4.2.6.8 and 6.1.1.4'
H H 0.0000 0.0000 'International Tables Vol C Tables 4.2.6.8 and 6.1.1.4'
Co Co -2.3653 3.6143 'International Tables Vol C Tables 4.2.6.8 and 6.1.1.4'
N N 0.0311 0.0180 'International Tables Vol C Tables 4.2.6.8 and 6.1.1.4'
O O 0.0492 0.0322 'International Tables Vol C Tables 4.2.6.8 and 6.1.1.4'

loop_
_geom_angle_atom_site_label_1
_geom_angle_atom_site_label_2
_geom_angle_atom_site_label_3
_geom_angle
_geom_angle_site_symmetry_1
_geom_angle_site_symmetry_3
_geom_angle_publ_flag
O10 Co1 Co2 85.88(16) . . ?
O10 Co1 O12 89.8(2) . . ?
O10 Co1 O2 92.6(3) . 6_576 ?
O10 Co1 O5 168.6(2) . 6_566 ?
O10 Co1 N3 96.2(2) . . ?
O12 Co1 Co2 87.33(18) . . ?
O12 Co1 O2 160.4(3) . 6_576 ?
O12 Co1 O5 88.1(3) . 6_566 ?
O12 Co1 N3 103.4(2) . . ?
O2 Co1 Co2 73.46(18) 6_576 . ?
O2 Co1 O5 85.7(3) 6_576 6_566 ?
O2 Co1 N3 95.7(2) 6_576 . ?
O5 Co1 Co2 82.81(17) 6_566 . ?
O5 Co1 N3 95.2(2) 6_566 . ?
N3 Co1 Co2 169.09(16) . . ?
O1 Co3 Co3 82.54(16) 7_566 7_566 ?
O1 Co3 O4 165.8(2) 7_566 . ?
O1 Co3 O3 89.2(2) 7_566 6_575 ?
O1 Co3 O9 89.6(3) 7_566 4_546 ?
O1 Co3 N1 96.3(2) 7_566 . ?
O4 Co3 Co3 83.22(17) . 7_566 ?
O4 Co3 O9 86.9(3) . 4_546 ?
O4 Co3 N1 97.7(2) . . ?
O3 Co3 Co3 89.56(16) 6_575 7_566 ?
O3 Co3 O4 90.8(2) 6_575 . ?
O3 Co3 O9 165.5(2) 6_575 4_546 ?
O3 Co3 N1 98.9(2) 6_575 . ?
O9 Co3 Co3 75.97(16) 4_546 7_566 ?
N1 Co3 Co3 171.41(16) . 7_566 ?
N1 Co3 O9 95.5(2) . 4_546 ?
O6 Co2 Co1 90.25(18) 6_576 . ?
O6 Co2 O8 167.8(3) 6_576 . ?
O6 Co2 O7 89.4(3) 6_576 6_566 ?
O6 Co2 O11 89.3(3) 6_576 . ?
O6 Co2 N2 99.5(3) 6_576 8_465 ?
O8 Co2 Co1 77.56(19) . . ?
O8 Co2 O11 88.1(3) . . ?
O8 Co2 N2 92.7(3) . 8_465 ?
O7 Co2 Co1 81.94(18) 6_566 . ?
O7 Co2 O8 89.1(3) 6_566 . ?
O7 Co2 O11 160.7(2) 6_566 . ?
O7 Co2 N2 100.2(3) 6_566 8_465 ?
O11 Co2 Co1 78.82(17) . . ?
O11 Co2 N2 99.0(3) . 8_465 ?
N2 Co2 Co1 170.0(2) 8_465 . ?
C40 O1 Co3 125.1(5) . 7_566 ?
C40 O4 Co3 123.2(5) . . ?
C20 O6 Co2 114.5(6) . 6_575 ?
C24 O8 Co2 129.9(6) . . ?
C76 O10 Co1 119.8(5) . . ?
C24 O12 Co1 119.3(6) . . ?
C10 O3 Co3 116.5(5) . 6_576 ?
C38 O7 Co2 124.9(6) . 6_565 ?
C20 O2 Co1 135.3(6) . 6_575 ?
C10 O9 Co3 132.3(5) . 4_556 ?
C38 O5 Co1 123.3(6) . 6_565 ?
C76 O11 Co2 128.1(6) . . ?
C50 N1 Co3 121.7(2) . . ?
C50 N1 C96 120.0 . . ?
C96 N1 Co3 118.1(3) . . ?
N1 C50 H50 120.0 . . ?
N1 C50 C60 120.0 . . ?
C60 C50 H50 120.0 . . ?
C50 C60 H60 120.0 . . ?
C50 C60 C104 120.0 . . ?
C104 C60 H60 120.0 . . ?
C60 C104 C9 121.7(6) . . ?
C84 C104 C60 120.0 . . ?
C84 C104 C9 118.0(6) . . ?
C104 C84 H84 120.0 . . ?
C104 C84 C96 120.0 . . ?
C96 C84 H84 120.0 . . ?
N1 C96 H96 120.0 . . ?
C84 C96 N1 120.0 . . ?
C84 C96 H96 120.0 . . ?
C14 C4 C18 120.0 . . ?
C14 C4 C76 119.1(4) . . ?
C18 C4 C76 120.8(4) . . ?
C4 C14 H14 120.0 . . ?
C4 C14 C52 120.0 . . ?
C52 C14 H14 120.0 . . ?
C14 C52 H52 120.0 . . ?
C56 C52 C14 120.0 . . ?
C56 C52 H52 120.0 . . ?
C52 C56 C48 120.0 . . ?
C52 C56 C44 120.2(4) . . ?
C48 C56 C44 119.7(4) . . ?
C56 C48 H48 120.0 . . ?
C18 C48 C56 120.0 . . ?
C18 C48 H48 120.0 . . ?
C4 C18 H18 120.0 . . ?
C48 C18 C4 120.0 . . ?
C48 C18 H18 120.0 . . ?
C1 C6 C94 120.0 . . ?
C1 C6 C40 120.2(4) . . ?
C94 C6 C40 119.4(4) . . ?
C6 C1 H1 120.0 . . ?
C46 C1 C6 120.0 . . ?
C46 C1 H1 120.0 . . ?
C1 C46 H46 120.0 . . ?
C28 C46 C1 120.0 . . ?
C28 C46 H46 120.0 . . ?
C46 C28 C74 120.0 . . ?
C46 C28 C34 119.0(4) . . ?
C74 C28 C34 120.5(4) . . ?
C28 C74 H74 120.0 . . ?
C94 C74 C28 120.0 . . ?
C94 C74 H74 120.0 . . ?
C6 C94 H94 120.0 . . ?
C74 C94 C6 120.0 . . ?
C74 C94 H94 120.0 . . ?
O3 C10 C8 117.8(6) . . ?
O9 C10 O3 125.4(7) . . ?
O9 C10 C8 116.7(6) . . ?
C58 N3 Co1 118.8(2) . . ?
C58 N3 C82 120.0 . . ?
C82 N3 Co1 120.9(2) . . ?
N3 C58 H58 120.0 . . ?
C15 C58 N3 120.0 . . ?
C15 C58 H58 120.0 . . ?
C58 C15 H15 120.0 . . ?
C58 C15 C102 120.0 . . ?
C102 C15 H15 120.0 . . ?
C15 C102 C70 120.0 . . ?
C15 C102 C63 118.8(5) . . ?
C70 C102 C63 121.0(5) . . ?
C102 C70 H70 120.0 . . ?
C82 C70 C102 120.0 . . ?
C82 C70 H70 120.0 . . ?
N3 C82 H82 120.0 . . ?
C70 C82 N3 120.0 . . ?
C70 C82 H82 120.0 . . ?
C68 C16 C32 118.6(9) . . ?
C88 C16 C32 119.2(10) . . ?
C88 C16 C68 122.1(9) . . ?
O6 C20 C62 117.2(7) . . ?
O2 C20 O6 125.9(8) . . ?
O2 C20 C62 116.9(7) . . ?
O8 C24 C80 115.5(8) . . ?
O12 C24 O8 125.9(8) . . ?
O12 C24 C80 118.6(8) . . ?
C68 C26 H26 117.8 . . ?
C63 C26 H26 117.8 . . ?
C63 C26 C68 124.4(10) . . ?
C66 C32 C16 120.1(9) . . ?
C114 C32 C16 118.9(10) . . ?
C114 C32 C66 121.0(9) . . ?
C59 C34 C28 117.9(4) . . ?
C59 C34 C12 120.0 . . ?
C12 C34 C28 122.1(4) . . ?
C34 C59 H59 120.0 . . ?
C34 C59 C64 120.0 . . ?
C64 C59 H59 120.0 . . ?
C59 C64 H64 120.0 . . ?
C8 C64 C59 120.0 . . ?
C8 C64 H64 120.0 . . ?
C64 C8 C10 118.4(4) . . ?
C36 C8 C10 121.6(4) . . ?
C36 C8 C64 120.0 . . ?
C8 C36 H36 120.0 . . ?
C8 C36 C12 120.0 . . ?
C12 C36 H36 120.0 . . ?
C34 C12 H12 120.0 . . ?
C36 C12 C34 120.0 . . ?
C36 C12 H12 120.0 . . ?
O7 C38 C30 117.4(7) . . ?
O5 C38 O7 126.6(8) . . ?
O5 C38 C30 116.0(8) . . ?
O1 C40 C6 117.3(7) . . ?
O4 C40 O1 126.0(8) . . ?
O4 C40 C6 116.7(7) . . ?
C66 C42 C86 121.0(10) . . ?
C66 C42 C110 122.2(10) . . ?
C110 C42 C86 116.8(10) . . ?
C78 C44 C56 119.9(4) . . ?
C78 C44 C37 120.0 . . ?
C37 C44 C56 120.1(4) . . ?
C44 C78 H78 120.0 . . ?
C22 C78 C44 120.0 . . ?
C22 C78 H78 120.0 . . ?
C78 C22 H22 120.0 . . ?
C78 C22 C62 120.0 . . ?
C62 C22 H22 120.0 . . ?
C22 C62 C20 119.9(5) . . ?
C31 C62 C20 120.1(5) . . ?
C31 C62 C22 120.0 . . ?
C62 C31 H31 120.0 . . ?
C37 C31 C62 120.0 . . ?
C37 C31 H31 120.0 . . ?
C44 C37 H37 120.0 . . ?
C31 C37 C44 120.0 . . ?
C31 C37 H37 120.0 . . ?
C90 C54 C73 117.6(11) . . ?
C117 C54 C90 122.5(10) . . ?
C117 C54 C73 119.9(11) . . ?
C32 C66 C72 118.3(10) . . ?
C42 C66 C32 120.3(9) . . ?
C42 C66 C72 121.1(10) . . ?
C16 C68 C26 122.4(9) . . ?
C16 C68 C86 121.5(9) . . ?
C86 C68 C26 116.1(9) . . ?
C98 C72 C66 120.4(11) . . ?
C98 C72 C87 123.3(10) . . ?
C87 C72 C66 116.3(11) . . ?
O10 C76 C4 116.8(7) . . ?
O11 C76 O10 127.2(8) . . ?
O11 C76 C4 115.9(7) . . ?
C100 C80 C24 120.7(5) . . ?
C100 C80 C71 120.0 . . ?
C71 C80 C24 119.2(5) . . ?
C80 C100 H100 120.0 . . ?
C61 C100 C80 120.0 . . ?
C61 C100 H100 120.0 . . ?
C100 C61 H61 120.0 . . ?
C100 C61 C92 120.0 . . ?
C92 C61 H61 120.0 . . ?
C61 C92 C65 120.0(4) . . ?
C33 C92 C61 120.0 . . ?
C33 C92 C65 120.0(4) . . ?
C92 C33 H33 120.0 . . ?
C92 C33 C71 120.0 . . ?
C71 C33 H33 120.0 . . ?
C80 C71 H71 120.0 . . ?
C33 C71 C80 120.0 . . ?
C33 C71 H71 120.0 . . ?
C68 C86 C42 118.3(10) . . ?
C68 C86 C35 123.0(9) . . ?
C35 C86 C42 118.6(10) . . ?
C16 C88 H88 119.7 . . ?
C11 C88 C16 120.7(10) . . ?
C11 C88 H88 119.7 . . ?
C54 C90 C90 119.5(10) . 2_656 ?
C77 C90 C54 121.3(9) . . ?
C77 C90 C90 119.2(10) . 2_656 ?
C72 C98 C108 121.5(10) . . ?
C72 C98 C69 118.7(12) . . ?
C108 C98 C69 119.7(11) . . ?
C98 C108 H108 119.5 . . ?
C5 C108 C98 120.9(12) . . ?
C5 C108 H108 119.5 . . ?
C42 C110 H110 118.4 . . ?
C83 C110 C42 123.1(11) . . ?
C83 C110 H110 118.4 . . ?
C73 C112 H112 118.1 . . ?
C21 C112 H112 118.1 . . ?
C21 C112 C73 123.8(11) . . ?
C32 C114 H114 119.6 . . ?
C32 C114 C89 120.9(11) . . ?
C89 C114 H114 119.6 . . ?
C2 C116 H116 114.6 . . ?
C9 C116 H116 114.6 . . ?
C9 C116 C2 130.8(12) . . ?
C54 C117 H117 120.5 . . ?
C81 C117 C54 119.1(11) . . ?
C81 C117 H117 120.5 . . ?
C102 C63 H63 117.2 . . ?
C26 C63 C102 125.6(9) . . ?
C26 C63 H63 117.2 . . ?
C67 C2 C116 122.3(11) . . ?
C67 C2 C73 117.8(10) . . ?
C73 C2 C116 119.9(10) . . ?
C17 C65 C92 119.8(4) . . ?
C17 C65 C79 120.0 . . ?
C79 C65 C92 120.2(4) . . ?
C65 C17 H17 120.0 . . ?
C106 C17 C65 120.0 . . ?
C106 C17 H17 120.0 . . ?
C17 C106 H106 120.0 . . ?
C17 C106 C30 120.0 . . ?
C30 C106 H106 120.0 . . ?
C106 C30 C38 119.9(5) . . ?
C106 C30 C75 120.0 . . ?
C75 C30 C38 120.1(5) . . ?
C30 C75 H75 120.0 . . ?
C79 C75 C30 120.0 . . ?
C79 C75 H75 120.0 . . ?
C65 C79 H79 120.0 . . ?
C75 C79 C65 120.0 . . ?
C75 C79 H79 120.0 . . ?
C2 C67 C77 123.9(12) . . ?
C2 C67 C39 120.6(11) . . ?
C39 C67 C77 115.5(12) . . ?
C19 C69 C98 118.6(13) . . ?
C41 C69 C98 119.9(12) . . ?
C41 C69 C19 121.4(11) . . ?
C86 C35 H35 119.3 . . ?
C45 C35 C86 121.5(11) . . ?
C45 C35 H35 119.3 . . ?
C104 C9 H9 114.1 . . ?
C116 C9 C104 131.8(11) . . ?
C116 C9 H9 114.1 . . ?
C112 C73 C54 115.6(11) . . ?
C2 C73 C54 121.1(10) . . ?
C2 C73 C112 123.1(10) . . ?
C69 C19 H19 119.9 . . ?
C85 C19 C69 120.2(12) . . ?
C85 C19 H19 119.9 . . ?
C90 C77 C67 118.3(11) . . ?
C90 C77 C23 120.6(10) . . ?
C23 C77 C67 121.0(12) . . ?
C67 C39 H39 118.2 . . ?
C115 C39 C67 123.6(12) . . ?
C115 C39 H39 118.2 . . ?
C108 C5 H5 119.2 . . ?
C108 C5 C85 121.6(14) . . ?
C85 C5 H5 119.2 . . ?
C117 C81 H81 118.3 . . ?
C117 C81 C21 123.3(14) . . ?
C21 C81 H81 118.3 . . ?
C69 C41 C91 121.7(11) . . ?
C69 C41 C95 121.8(14) . . ?
C91 C41 C95 116.4(14) . . ?
C110 C83 H83 120.3 . . ?
C110 C83 C45 119.4(12) . . ?
C45 C83 H83 120.3 . . ?
C112 C21 C81 118.0(13) . . ?
C112 C21 H21 121.0 . . ?
C81 C21 H21 121.0 . . ?
C19 C85 C5 118.9(13) . . ?
C19 C85 H85 120.5 . . ?
C5 C85 H85 120.5 . . ?
C95 C43 H43 114.8 . . ?
C95 C43 C25 130.5(16) . . ?
C25 C43 H43 114.8 . . ?
C72 C87 C91 118.9(13) . . ?
C93 C87 C72 122.8(12) . . ?
C93 C87 C91 118.3(14) . . ?
C88 C11 H11 119.4 . . ?
C88 C11 C89 121.2(12) . . ?
C89 C11 H11 119.4 . . ?
C114 C89 C11 119.0(12) . . ?
C114 C89 H89 120.5 . . ?
C11 C89 H89 120.5 . . ?
C35 C45 C83 120.0(12) . . ?
C35 C45 H45 120.0 . . ?
C83 C45 H45 120.0 . . ?
C41 C91 C87 117.5(14) . . ?
C97 C91 C41 122.7(14) . . ?
C97 C91 C87 119.5(16) . . ?
C77 C23 H23 119.9 . . ?
C47 C23 C77 120.1(12) . . ?
C47 C23 H23 119.9 . . ?
C87 C93 H93 118.9 . . ?
C3 C93 C87 122.2(15) . . ?
C3 C93 H93 118.9 . . ?
C23 C47 H47 119.5 . . ?
C23 C47 C115 121.0(14) . . ?
C115 C47 H47 119.5 . . ?
C41 C95 H95 114.9 . . ?
C43 C95 C41 130.2(18) . . ?
C43 C95 H95 114.9 . . ?
C93 C3 H3 119.2 . . ?
C93 C3 C103 121.6(17) . . ?
C103 C3 H3 119.2 . . ?
C91 C97 H97 120.6 . . ?
C103 C97 C91 118.8(16) . . ?
C103 C97 H97 120.6 . . ?
C49 N2 Co2 120.3(4) . 8_566 ?
C49 N2 C51 120.0 . . ?
C51 N2 Co2 119.6(4) . 8_566 ?
N2 C49 H49 120.0 . . ?
C99 C49 N2 120.0 . . ?
C99 C49 H49 120.0 . . ?
C49 C99 H99 120.0 . . ?
C25 C99 C49 120.0 . . ?
C25 C99 H99 120.0 . . ?
C99 C25 C43 116.5(9) . . ?
C99 C25 C101 120.0 . . ?
C101 C25 C43 123.5(9) . . ?
C25 C101 H101 120.0 . . ?
C51 C101 C25 120.0 . . ?
C51 C101 H101 120.0 . . ?
N2 C51 H51 120.0 . . ?
C101 C51 N2 120.0 . . ?
C101 C51 H51 120.0 . . ?
C3 C103 H103 120.5 . . ?
C97 C103 C3 119.1(17) . . ?
C97 C103 H103 120.5 . . ?
C7 C13 H13 119.9 . . ?
C7 C13 C29 120.1(6) . 5_667 ?
C29 C13 H13 119.9 5_667 . ?
C53 C105 C55 120.0 . . ?
C111 C105 C53 120.2(4) 5_667 . ?
C111 C105 C55 119.7(4) 5_667 . ?
C105 C53 C107 120.0 . . ?
C29 C53 C105 119.6(4) . . ?
C29 C53 C107 120.3(4) . . ?
C53 C107 H107 120.0 . . ?
C27 C107 C53 120.0 . . ?
C27 C107 H107 120.0 . . ?
C107 C27 H27 120.0 . . ?
C109 C27 C107 120.0 . . ?
C109 C27 H27 120.0 . . ?
C27 C109 C55 120.0 . . ?
C109 C55 C105 120.0 . . ?
C109 C55 C111 120.0 . . ?
C111 C55 C105 120.0 . . ?
C105 C111 C55 120.2(4) 5_667 . ?
C105 C111 C7 119.7(4) 5_667 . ?
C7 C111 C55 120.0 . . ?
C13 C7 C111 119.9(4) . . ?
C13 C7 C113 120.1(4) . . ?
C113 C7 C111 120.0 . . ?
C7 C113 H113 120.0 . . ?
C7 C113 C57 120.0 . . ?
C57 C113 H113 120.0 . . ?
C109 C57 H57 120.0 . . ?
C113 C57 C109 120.0 . . ?
C113 C57 H57 120.0 . . ?
C39 C115 C47 118.2(14) . . ?
C39 C115 H115 120.9 . . ?
C47 C115 H115 120.9 . . ?
C13 C29 C53 119.9(6) 5_667 . ?
C13 C29 H29 120.0 5_667 . ?
C53 C29 H29 120.0 . . ?

loop_
_geom_bond_atom_site_label_1
_geom_bond_atom_site_label_2
_geom_bond_distance
_geom_bond_site_symmetry_2
_geom_bond_publ_flag
Co1 Co2 2.778(2) . ?
Co1 O10 2.008(6) . ?
Co1 O12 2.012(6) . ?
Co1 O2 2.025(6) 6_576 ?
Co1 O5 2.031(6) 6_566 ?
Co1 N3 2.057(4) . ?
Co3 Co3 2.748(3) 7_566 ?
Co3 O1 2.020(6) 7_566 ?
Co3 O4 2.050(6) . ?
Co3 O3 2.039(5) 6_575 ?
Co3 O9 2.065(6) 4_546 ?
Co3 N1 2.062(4) . ?
Co2 O6 2.019(6) 6_576 ?
Co2 O8 2.026(6) . ?
Co2 O7 2.020(6) 6_566 ?
Co2 O11 2.028(6) . ?
Co2 N2 2.058(5) 8_465 ?
O1 C40 1.270(9) . ?
O4 C40 1.250(9) . ?
O6 C20 1.247(10) . ?
O8 C24 1.278(11) . ?
O10 C76 1.262(10) . ?
O12 C24 1.245(11) . ?
O3 C10 1.264(9) . ?
O7 C38 1.261(11) . ?
O2 C20 1.245(10) . ?
O9 C10 1.248(9) . ?
O5 C38 1.251(10) . ?
O11 C76 1.238(10) . ?
N1 C50 1.3900 . ?
N1 C96 1.3900 . ?
C50 H50 0.9500 . ?
C50 C60 1.3900 . ?
C60 H60 0.9500 . ?
C60 C104 1.3900 . ?
C104 C84 1.3900 . ?
C104 C9 1.492(10) . ?
C84 H84 0.9500 . ?
C84 C96 1.3900 . ?
C96 H96 0.9500 . ?
C4 C14 1.3900 . ?
C4 C18 1.3900 . ?
C4 C76 1.508(9) . ?
C14 H14 0.9500 . ?
C14 C52 1.3900 . ?
C52 H52 0.9500 . ?
C52 C56 1.3900 . ?
C56 C48 1.3900 . ?
C56 C44 1.500(5) . ?
C48 H48 0.9500 . ?
C48 C18 1.3900 . ?
C18 H18 0.9500 . ?
C6 C1 1.3900 . ?
C6 C94 1.3900 . ?
C6 C40 1.512(9) . ?
C1 H1 0.9500 . ?
C1 C46 1.3900 . ?
C46 H46 0.9500 . ?
C46 C28 1.3900 . ?
C28 C74 1.3900 . ?
C28 C34 1.555(5) . ?
C74 H74 0.9500 . ?
C74 C94 1.3900 . ?
C94 H94 0.9500 . ?
C10 C8 1.508(8) . ?
N3 C58 1.3900 . ?
N3 C82 1.3900 . ?
C58 H58 0.9500 . ?
C58 C15 1.3900 . ?
C15 H15 0.9500 . ?
C15 C102 1.3900 . ?
C102 C70 1.3900 . ?
C102 C63 1.487(9) . ?
C70 H70 0.9500 . ?
C70 C82 1.3900 . ?
C82 H82 0.9500 . ?
C16 C32 1.464(13) . ?
C16 C68 1.408(14) . ?
C16 C88 1.380(15) . ?
C20 C62 1.514(9) . ?
C24 C80 1.505(9) . ?
C26 H26 0.9500 . ?
C26 C68 1.477(12) . ?
C26 C63 1.322(13) . ?
C32 C66 1.404(15) . ?
C32 C114 1.387(15) . ?
C34 C59 1.3900 . ?
C34 C12 1.3900 . ?
C59 H59 0.9500 . ?
C59 C64 1.3900 . ?
C64 H64 0.9500 . ?
C64 C8 1.3900 . ?
C8 C36 1.3900 . ?
C36 H36 0.9500 . ?
C36 C12 1.3900 . ?
C12 H12 0.9500 . ?
C38 C30 1.497(9) . ?
C42 C66 1.395(15) . ?
C42 C86 1.449(13) . ?
C42 C110 1.414(15) . ?
C44 C78 1.3900 . ?
C44 C37 1.3900 . ?
C78 H78 0.9500 . ?
C78 C22 1.3900 . ?
C22 H22 0.9500 . ?
C22 C62 1.3900 . ?
C62 C31 1.3900 . ?
C31 H31 0.9500 . ?
C31 C37 1.3900 . ?
C37 H37 0.9500 . ?
C54 C90 1.415(16) . ?
C54 C117 1.399(16) . ?
C54 C73 1.444(13) . ?
C66 C72 1.517(13) . ?
C68 C86 1.420(14) . ?
C72 C98 1.374(16) . ?
C72 C87 1.418(18) . ?
C80 C100 1.3900 . ?
C80 C71 1.3900 . ?
C100 H100 0.9500 . ?
C100 C61 1.3900 . ?
C61 H61 0.9500 . ?
C61 C92 1.3900 . ?
C92 C33 1.3900 . ?
C92 C65 1.498(5) . ?
C33 H33 0.9500 . ?
C33 C71 1.3900 . ?
C71 H71 0.9500 . ?
C86 C35 1.440(15) . ?
C88 H88 0.9500 . ?
C88 C11 1.368(16) . ?
C90 C90 1.509(18) 2_656 ?
C90 C77 1.393(17) . ?
C98 C108 1.396(17) . ?
C98 C69 1.432(14) . ?
C108 H108 0.9500 . ?
C108 C5 1.323(16) . ?
C110 H110 0.9500 . ?
C110 C83 1.358(16) . ?
C112 H112 0.9500 . ?
C112 C73 1.439(16) . ?
C112 C21 1.306(18) . ?
C114 H114 0.9500 . ?
C114 C89 1.390(17) . ?
C116 H116 0.9500 . ?
C116 C2 1.488(13) . ?
C116 C9 1.213(14) . ?
C117 H117 0.9500 . ?
C117 C81 1.342(17) . ?
C63 H63 0.9500 . ?
C2 C67 1.348(16) . ?
C2 C73 1.430(16) . ?
C65 C17 1.3900 . ?
C65 C79 1.3900 . ?
C17 H17 0.9500 . ?
C17 C106 1.3900 . ?
C106 H106 0.9500 . ?
C106 C30 1.3900 . ?
C30 C75 1.3900 . ?
C75 H75 0.9500 . ?
C75 C79 1.3900 . ?
C79 H79 0.9500 . ?
C67 C77 1.423(15) . ?
C67 C39 1.385(18) . ?
C69 C19 1.410(17) . ?
C69 C41 1.402(19) . ?
C35 H35 0.9500 . ?
C35 C45 1.340(16) . ?
C9 H9 0.9500 . ?
C19 H19 0.9500 . ?
C19 C85 1.383(19) . ?
C77 C23 1.398(17) . ?
C39 H39 0.9500 . ?
C39 C115 1.350(19) . ?
C5 H5 0.9500 . ?
C5 C85 1.434(17) . ?
C81 H81 0.9500 . ?
C81 C21 1.415(17) . ?
C41 C91 1.44(2) . ?
C41 C95 1.506(17) . ?
C83 H83 0.9500 . ?
C83 C45 1.434(17) . ?
C21 H21 0.9500 . ?
C85 H85 0.9500 . ?
C43 H43 0.9500 . ?
C43 C95 1.190(15) . ?
C43 C25 1.510(14) . ?
C87 C91 1.444(18) . ?
C87 C93 1.387(19) . ?
C11 H11 0.9500 . ?
C11 C89 1.426(17) . ?
C89 H89 0.9500 . ?
C45 H45 0.9500 . ?
C91 C97 1.41(2) . ?
C23 H23 0.9500 . ?
C23 C47 1.312(18) . ?
C93 H93 0.9500 . ?
C93 C3 1.33(2) . ?
C47 H47 0.9500 . ?
C47 C115 1.425(18) . ?
C95 H95 0.9500 . ?
C3 H3 0.9500 . ?
C3 C103 1.42(2) . ?
C97 H97 0.9500 . ?
C97 C103 1.41(2) . ?
N2 C49 1.3900 . ?
N2 C51 1.3900 . ?
C49 H49 0.9500 . ?
C49 C99 1.3900 . ?
C99 H99 0.9500 . ?
C99 C25 1.3900 . ?
C25 C101 1.3900 . ?
C101 H101 0.9500 . ?
C101 C51 1.3900 . ?
C51 H51 0.9500 . ?
C103 H103 0.9500 . ?
C13 H13 0.9500 . ?
C13 C7 1.383(6) . ?
C13 C29 1.384(6) 5_667 ?
C105 C53 1.3900 . ?
C105 C55 1.3900 . ?
C105 C111 1.385(5) 5_667 ?
C53 C107 1.3900 . ?
C53 C29 1.386(6) . ?
C107 H107 0.9500 . ?
C107 C27 1.3900 . ?
C27 H27 0.9500 . ?
C27 C109 1.3900 . ?
C109 C55 1.3900 . ?
C109 C57 1.3900 . ?
C55 C111 1.3900 . ?
C111 C7 1.3900 . ?
C7 C113 1.3900 . ?
C113 H113 0.9500 . ?
C113 C57 1.3900 . ?
C57 H57 0.9500 . ?
C115 H115 0.9500 . ?
C29 H29 0.9500 . ?

loop_
_geom_torsion_atom_site_label_1
_geom_torsion_atom_site_label_2
_geom_torsion_atom_site_label_3
_geom_torsion_atom_site_label_4
_geom_torsion
_geom_torsion_site_symmetry_1
_geom_torsion_site_symmetry_2
_geom_torsion_site_symmetry_3
_geom_torsion_site_symmetry_4
_geom_torsion_publ_flag
Co1 O10 C76 O11 3.7(12) . . . . ?
Co1 O10 C76 C4 -179.0(5) . . . . ?
Co1 O12 C24 O8 1.0(14) . . . . ?
Co1 O12 C24 C80 -179.0(6) . . . . ?
Co1 O2 C20 O6 -4.3(15) 6_575 . . . ?
Co1 O2 C20 C62 176.4(5) 6_575 . . . ?
Co1 O5 C38 O7 -7.4(15) 6_565 . . . ?
Co1 O5 C38 C30 174.1(6) 6_565 . . . ?
Co1 N3 C58 C15 173.0(4) . . . . ?
Co1 N3 C82 C70 -172.8(4) . . . . ?
Co3 O1 C40 O4 0.4(12) 7_566 . . . ?
Co3 O1 C40 C6 -177.1(5) 7_566 . . . ?
Co3 O4 C40 O1 -0.2(12) . . . . ?
Co3 O4 C40 C6 177.3(5) . . . . ?
Co3 O3 C10 O9 4.7(11) 6_576 . . . ?
Co3 O3 C10 C8 -177.9(5) 6_576 . . . ?
Co3 O9 C10 O3 -6.6(13) 4_556 . . . ?
Co3 O9 C10 C8 176.0(5) 4_556 . . . ?
Co3 N1 C50 C60 -175.4(4) . . . . ?
Co3 N1 C96 C84 175.5(4) . . . . ?
Co2 O6 C20 O2 -4.1(12) 6_575 . . . ?
Co2 O6 C20 C62 175.2(5) 6_575 . . . ?
Co2 O8 C24 O12 0.9(15) . . . . ?
Co2 O8 C24 C80 -179.1(6) . . . . ?
Co2 O7 C38 O5 1.9(15) 6_565 . . . ?
Co2 O7 C38 C30 -179.6(6) 6_565 . . . ?
Co2 O11 C76 O10 -2.8(14) . . . . ?
Co2 O11 C76 C4 179.9(5) . . . . ?
Co2 N2 C49 C99 176.8(7) 8_566 . . . ?
Co2 N2 C51 C101 -176.8(7) 8_566 . . . ?
O6 C20 C62 C22 -167.4(6) . . . . ?
O6 C20 C62 C31 13.9(10) . . . . ?
O8 C24 C80 C100 9.2(11) . . . . ?
O8 C24 C80 C71 -175.4(7) . . . . ?
O12 C24 C80 C100 -170.7(7) . . . . ?
O12 C24 C80 C71 4.6(12) . . . . ?
O3 C10 C8 C64 172.9(6) . . . . ?
O3 C10 C8 C36 -7.4(9) . . . . ?
O7 C38 C30 C106 -173.3(7) . . . . ?
O7 C38 C30 C75 9.4(12) . . . . ?
O2 C20 C62 C22 12.0(10) . . . . ?
O2 C20 C62 C31 -166.7(6) . . . . ?
O9 C10 C8 C64 -9.5(9) . . . . ?
O9 C10 C8 C36 170.2(6) . . . . ?
O5 C38 C30 C106 5.4(11) . . . . ?
O5 C38 C30 C75 -172.0(7) . . . . ?
N1 C50 C60 C104 0.0 . . . . ?
C50 N1 C96 C84 0.0 . . . . ?
C50 C60 C104 C84 0.0 . . . . ?
C50 C60 C104 C9 173.9(9) . . . . ?
C60 C104 C84 C96 0.0 . . . . ?
C60 C104 C9 C116 178.8(13) . . . . ?
C104 C84 C96 N1 0.0 . . . . ?
C84 C104 C9 C116 -7.2(19) . . . . ?
C96 N1 C50 C60 0.0 . . . . ?
C4 C14 C52 C56 0.0 . . . . ?
C14 C4 C18 C48 0.0 . . . . ?
C14 C4 C76 O10 -165.2(6) . . . . ?
C14 C4 C76 O11 12.4(9) . . . . ?
C14 C52 C56 C48 0.0 . . . . ?
C14 C52 C56 C44 177.0(6) . . . . ?
C52 C56 C48 C18 0.0 . . . . ?
C52 C56 C44 C78 148.0(4) . . . . ?
C52 C56 C44 C37 -31.9(6) . . . . ?
C56 C48 C18 C4 0.0 . . . . ?
C56 C44 C78 C22 -179.9(6) . . . . ?
C56 C44 C37 C31 179.9(6) . . . . ?
C48 C56 C44 C78 -35.0(6) . . . . ?
C48 C56 C44 C37 145.2(4) . . . . ?
C18 C4 C14 C52 0.0 . . . . ?
C18 C4 C76 O10 19.1(9) . . . . ?
C18 C4 C76 O11 -163.3(6) . . . . ?
C6 C1 C46 C28 0.0 . . . . ?
C1 C6 C94 C74 0.0 . . . . ?
C1 C6 C40 O1 176.0(6) . . . . ?
C1 C6 C40 O4 -1.8(9) . . . . ?
C1 C46 C28 C74 0.0 . . . . ?
C1 C46 C28 C34 172.2(6) . . . . ?
C46 C28 C74 C94 0.0 . . . . ?
C46 C28 C34 C59 -161.7(4) . . . . ?
C46 C28 C34 C12 16.0(7) . . . . ?
C28 C74 C94 C6 0.0 . . . . ?
C28 C34 C59 C64 177.7(6) . . . . ?
C28 C34 C12 C36 -177.6(6) . . . . ?
C74 C28 C34 C59 10.4(6) . . . . ?
C74 C28 C34 C12 -171.9(4) . . . . ?
C94 C6 C1 C46 0.0 . . . . ?
C94 C6 C40 O1 3.2(9) . . . . ?
C94 C6 C40 O4 -174.6(6) . . . . ?
C10 C8 C36 C12 -179.7(6) . . . . ?
N3 C58 C15 C102 0.0 . . . . ?
C58 N3 C82 C70 0.0 . . . . ?
C58 C15 C102 C70 0.0 . . . . ?
C58 C15 C102 C63 -174.8(8) . . . . ?
C15 C102 C70 C82 0.0 . . . . ?
C15 C102 C63 C26 152.0(10) . . . . ?
C102 C70 C82 N3 0.0 . . . . ?
C70 C102 C63 C26 -22.8(16) . . . . ?
C82 N3 C58 C15 0.0 . . . . ?
C16 C32 C66 C42 -5.8(18) . . . . ?
C16 C32 C66 C72 -179.6(11) . . . . ?
C16 C32 C114 C89 2(2) . . . . ?
C16 C68 C86 C42 -3.2(18) . . . . ?
C16 C68 C86 C35 174.5(12) . . . . ?
C16 C88 C11 C89 0(2) . . . . ?
C20 C62 C31 C37 178.7(7) . . . . ?
C24 C80 C100 C61 175.3(8) . . . . ?
C24 C80 C71 C33 -175.4(8) . . . . ?
C26 C68 C86 C42 174.8(11) . . . . ?
C26 C68 C86 C35 -7.4(18) . . . . ?
C32 C16 C68 C26 -174.9(10) . . . . ?
C32 C16 C68 C86 3.0(17) . . . . ?
C32 C16 C88 C11 3(2) . . . . ?
C32 C66 C72 C98 90.2(15) . . . . ?
C32 C66 C72 C87 -91.1(16) . . . . ?
C32 C114 C89 C11 1(2) . . . . ?
C34 C28 C74 C94 -172.1(6) . . . . ?
C34 C59 C64 C8 0.0 . . . . ?
C59 C34 C12 C36 0.0 . . . . ?
C59 C64 C8 C10 179.7(6) . . . . ?
C59 C64 C8 C36 0.0 . . . . ?
C64 C8 C36 C12 0.0 . . . . ?
C8 C36 C12 C34 0.0 . . . . ?
C12 C34 C59 C64 0.0 . . . . ?
C38 C30 C75 C79 177.3(8) . . . . ?
C40 C6 C1 C46 -172.8(6) . . . . ?
C40 C6 C94 C74 172.8(6) . . . . ?
C42 C66 C72 C98 -83.5(17) . . . . ?
C42 C66 C72 C87 95.1(16) . . . . ?
C42 C86 C35 C45 2(2) . . . . ?
C42 C110 C83 C45 -5(2) . . . . ?
C44 C56 C48 C18 -177.1(5) . . . . ?
C44 C78 C22 C62 0.0 . . . . ?
C78 C44 C37 C31 0.0 . . . . ?
C78 C22 C62 C20 -178.7(7) . . . . ?
C78 C22 C62 C31 0.0 . . . . ?
C22 C62 C31 C37 0.0 . . . . ?
C62 C31 C37 C44 0.0 . . . . ?
C37 C44 C78 C22 0.0 . . . . ?
C54 C90 C77 C67 1(2) . . . . ?
C54 C90 C77 C23 178.1(15) . . . . ?
C54 C117 C81 C21 0(3) . . . . ?
C66 C32 C114 C89 -179.8(13) . . . . ?
C66 C42 C86 C68 -1.1(18) . . . . ?
C66 C42 C86 C35 -179.0(12) . . . . ?
C66 C42 C110 C83 -179.4(14) . . . . ?
C66 C72 C98 C108 -4(2) . . . . ?
C66 C72 C98 C69 177.8(12) . . . . ?
C66 C72 C87 C91 -178.7(15) . . . . ?
C66 C72 C87 C93 4(3) . . . . ?
C68 C16 C32 C66 1.5(17) . . . . ?
C68 C16 C32 C114 179.9(11) . . . . ?
C68 C16 C88 C11 179.1(13) . . . . ?
C68 C26 C63 C102 179.1(10) . . . . ?
C68 C86 C35 C45 -176.1(14) . . . . ?
C72 C98 C108 C5 -176.8(13) . . . . ?
C72 C98 C69 C19 177.5(13) . . . . ?
C72 C98 C69 C41 1(2) . . . . ?
C72 C87 C91 C41 1(3) . . . . ?
C72 C87 C91 C97 -173.0(18) . . . . ?
C72 C87 C93 C3 175.3(19) . . . . ?
C76 C4 C14 C52 -175.7(6) . . . . ?
C76 C4 C18 C48 175.7(6) . . . . ?
C80 C100 C61 C92 0.0 . . . . ?
C100 C80 C71 C33 0.0 . . . . ?
C100 C61 C92 C33 0.0 . . . . ?
C100 C61 C92 C65 178.8(8) . . . . ?
C61 C92 C33 C71 0.0 . . . . ?
C61 C92 C65 C17 164.1(5) . . . . ?
C61 C92 C65 C79 -17.6(8) . . . . ?
C92 C33 C71 C80 0.0 . . . . ?
C92 C65 C17 C106 178.3(8) . . . . ?
C92 C65 C79 C75 -178.3(8) . . . . ?
C33 C92 C65 C17 -17.1(8) . . . . ?
C33 C92 C65 C79 161.2(5) . . . . ?
C71 C80 C100 C61 0.0 . . . . ?
C86 C42 C66 C32 5.7(18) . . . . ?
C86 C42 C66 C72 179.3(11) . . . . ?
C86 C42 C110 C83 0(2) . . . . ?
C86 C35 C45 C83 -7(2) . . . . ?
C88 C16 C32 C66 177.3(12) . . . . ?
C88 C16 C32 C114 -4.3(18) . . . . ?
C88 C16 C68 C26 9.4(18) . . . . ?
C88 C16 C68 C86 -172.7(12) . . . . ?
C88 C11 C89 C114 -2(2) . . . . ?
C90 C54 C117 C81 178.4(14) . . . . ?
C90 C54 C73 C112 -175.8(12) . . . . ?
C90 C54 C73 C2 -1.0(19) . . . . ?
C90 C90 C77 C67 -178.9(13) 2_656 . . . ?
C90 C90 C77 C23 -2(2) 2_656 . . . ?
C90 C77 C23 C47 175.8(18) . . . . ?
C98 C72 C87 C91 0(3) . . . . ?
C98 C72 C87 C93 -177.6(17) . . . . ?
C98 C108 C5 C85 -1(2) . . . . ?
C98 C69 C19 C85 0(2) . . . . ?
C98 C69 C41 C91 0(3) . . . . ?
C98 C69 C41 C95 176.3(15) . . . . ?
C108 C98 C69 C19 -1(2) . . . . ?
C108 C98 C69 C41 -177.4(14) . . . . ?
C108 C5 C85 C19 0(2) . . . . ?
C110 C42 C66 C32 -175.5(12) . . . . ?
C110 C42 C66 C72 -1.8(19) . . . . ?
C110 C42 C86 C68 179.9(12) . . . . ?
C110 C42 C86 C35 2.1(18) . . . . ?
C110 C83 C45 C35 8(2) . . . . ?
C114 C32 C66 C42 175.9(12) . . . . ?
C114 C32 C66 C72 2.1(18) . . . . ?
C116 C2 C67 C77 -179.9(14) . . . . ?
C116 C2 C67 C39 -2(2) . . . . ?
C116 C2 C73 C54 -179.8(12) . . . . ?
C116 C2 C73 C112 -5(2) . . . . ?
C117 C54 C90 C90 -2(2) . . . 2_656 ?
C117 C54 C90 C77 177.9(14) . . . . ?
C117 C54 C73 C112 5.6(19) . . . . ?
C117 C54 C73 C2 -179.6(13) . . . . ?
C117 C81 C21 C112 1(3) . . . . ?
C63 C102 C70 C82 174.7(8) . . . . ?
C63 C26 C68 C16 46.1(18) . . . . ?
C63 C26 C68 C86 -131.9(13) . . . . ?
C2 C116 C9 C104 179.5(12) . . . . ?
C2 C67 C77 C90 0(3) . . . . ?
C2 C67 C77 C23 -176.7(16) . . . . ?
C2 C67 C39 C115 177.1(19) . . . . ?
C65 C92 C33 C71 -178.8(8) . . . . ?
C65 C17 C106 C30 0.0 . . . . ?
C17 C65 C79 C75 0.0 . . . . ?
C17 C106 C30 C38 -177.3(8) . . . . ?
C17 C106 C30 C75 0.0 . . . . ?
C106 C30 C75 C79 0.0 . . . . ?
C30 C75 C79 C65 0.0 . . . . ?
C79 C65 C17 C106 0.0 . . . . ?
C67 C2 C73 C54 2(2) . . . . ?
C67 C2 C73 C112 176.7(14) . . . . ?
C67 C77 C23 C47 -7(3) . . . . ?
C67 C39 C115 C47 6(3) . . . . ?
C69 C98 C108 C5 1(2) . . . . ?
C69 C19 C85 C5 0(2) . . . . ?
C69 C41 C91 C87 -1(3) . . . . ?
C69 C41 C91 C97 172.7(19) . . . . ?
C69 C41 C95 C43 66(3) . . . . ?
C9 C104 C84 C96 -174.1(8) . . . . ?
C9 C116 C2 C67 103(2) . . . . ?
C9 C116 C2 C73 -75(2) . . . . ?
C73 C54 C90 C90 179.2(12) . . . 2_656 ?
C73 C54 C90 C77 -1(2) . . . . ?
C73 C54 C117 C81 -3(2) . . . . ?
C73 C112 C21 C81 2(3) . . . . ?
C73 C2 C67 C77 -2(2) . . . . ?
C73 C2 C67 C39 175.8(15) . . . . ?
C19 C69 C41 C91 -176.6(16) . . . . ?
C19 C69 C41 C95 0(3) . . . . ?
C77 C67 C39 C115 -5(3) . . . . ?
C77 C23 C47 C115 8(3) . . . . ?
C39 C67 C77 C90 -177.5(16) . . . . ?
C39 C67 C77 C23 5(3) . . . . ?
C41 C69 C19 C85 176.6(15) . . . . ?
C41 C91 C97 C103 179(2) . . . . ?
C21 C112 C73 C54 -5(2) . . . . ?
C21 C112 C73 C2 -179.8(15) . . . . ?
C43 C25 C101 C51 177.0(14) . . . . ?
C87 C72 C98 C108 177.3(14) . . . . ?
C87 C72 C98 C69 -1(2) . . . . ?
C87 C91 C97 C103 -8(3) . . . . ?
C87 C93 C3 C103 3(4) . . . . ?
C91 C41 C95 C43 -117(3) . . . . ?
C91 C87 C93 C3 -2(3) . . . . ?
C91 C97 C103 C3 8(4) . . . . ?
C23 C47 C115 C39 -7(3) . . . . ?
C93 C87 C91 C41 178.5(18) . . . . ?
C93 C87 C91 C97 5(3) . . . . ?
C93 C3 C103 C97 -6(4) . . . . ?
C95 C41 C91 C87 -177.3(17) . . . . ?
C95 C41 C91 C97 -4(3) . . . . ?
C95 C43 C25 C99 166(2) . . . . ?
C95 C43 C25 C101 -11(3) . . . . ?
N2 C49 C99 C25 0.0 . . . . ?
C49 N2 C51 C101 0.0 . . . . ?
C49 C99 C25 C43 -177.2(14) . . . . ?
C49 C99 C25 C101 0.0 . . . . ?
C99 C25 C101 C51 0.0 . . . . ?
C25 C43 C95 C41 -178.4(18) . . . . ?
C25 C101 C51 N2 0.0 . . . . ?
C51 N2 C49 C99 0.0 . . . . ?
C13 C7 C113 C57 176.9(19) . . . . ?
C105 C53 C107 C27 0.0 . . . . ?
C105 C53 C29 C13 5(4) . . . 5_667 ?
C105 C55 C111 C105 1.8(18) . . . 5_667 ?
C105 C55 C111 C7 180.0 . . . . ?
C105 C111 C7 C13 1(2) 5_667 . . . ?
C105 C111 C7 C113 178.2(18) 5_667 . . . ?
C53 C105 C55 C109 0.0 . . . . ?
C53 C105 C55 C111 180.0 . . . . ?
C53 C107 C27 C109 0.0 . . . . ?
C107 C53 C29 C13 -177(2) . . . 5_667 ?
C107 C27 C109 C55 0.0 . . . . ?
C107 C27 C109 C57 180.0 . . . . ?
C27 C109 C55 C105 0.0 . . . . ?
C27 C109 C55 C111 180.0 . . . . ?
C27 C109 C57 C113 180.0 . . . . ?
C109 C55 C111 C105 -178.2(18) . . . 5_667 ?
C109 C55 C111 C7 0.0 . . . . ?
C55 C105 C53 C107 0.0 . . . . ?
C55 C105 C53 C29 178.2(19) . . . . ?
C55 C109 C57 C113 0.0 . . . . ?
C55 C111 C7 C13 -176.9(19) . . . . ?
C55 C111 C7 C113 0.0 . . . . ?
C111 C105 C53 C107 -178(2) 5_667 . . . ?
C111 C105 C53 C29 0(2) 5_667 . . . ?
C111 C105 C55 C109 178(2) 5_667 . . . ?
C111 C105 C55 C111 -2(2) 5_667 . . . ?
C111 C7 C113 C57 0.0 . . . . ?
C7 C113 C57 C109 0.0 . . . . ?
C57 C109 C55 C105 180.0 . . . . ?
C57 C109 C55 C111 0.0 . . . . ?
C29 C13 C7 C111 -6(4) 5_667 . . . ?
C29 C13 C7 C113 177(2) 5_667 . . . ?
C29 C53 C107 C27 -178.2(19) . . . . ?

loop_
_smtbx_masks_void_nr
_smtbx_masks_void_average_x
_smtbx_masks_void_average_y
_smtbx_masks_void_average_z
_smtbx_masks_void_volume
_smtbx_masks_void_count_electrons
_smtbx_masks_void_content
1 -0.239 -0.145 -0.620 10166.6 2937.8 '72 C3H7NO'
